data_7054676
loop_
_publ_author_name
'Lu, Xing-Yun'
'Liu, Yu-Qing'
'Deng, Xiao-Wei'
'Zhu, Zhao-Xia'
'Yao, Min-Xia'
'Jing, Su'

_publ_section_title
;
 Synthesis, structures and magnetism of heterodinuclear Ni--Ln complexes:
 field-induced single-molecule magnet behavior in the dysprosium analogue
;
_journal_issue 5
_journal_name_full 'New J. Chem.'
_journal_page_first 3467
_journal_paper_doi 10.1039/C4NJ02162B
_journal_volume 39
_journal_year 2015
_chemical_formula_moiety 'C29 H26 Dy F12 N5 Ni O10, H2 O'
_chemical_formula_sum 'C29 H28 Dy F12 N5 Ni O11'
_chemical_formula_weight 1071.77
_chemical_name_systematic
;
 ?
;
_space_group_crystal_system monoclinic
_space_group_IT_number 14
_space_group_name_Hall '-P 2ybc'
_space_group_name_H-M_alt 'P 1 21/c 1'
_symmetry_space_group_name_Hall '-P 2ybc'
_symmetry_space_group_name_H-M 'P 1 21/c 1'
_atom_sites_solution_hydrogens mixed
_audit_creation_method SHELXL-2013
_audit_update_record
;
2015-02-02 deposited with the CCDC.
2015-02-16 downloaded from the CCDC.
;
_cell_angle_alpha 90
_cell_angle_beta 106.854(2)
_cell_angle_gamma 90
_cell_formula_units_Z 4
_cell_length_a 17.8522(18)
_cell_length_b 10.6611(14)
_cell_length_c 19.9365(12)
_cell_measurement_reflns_used 9913
_cell_measurement_temperature 153(2)
_cell_measurement_theta_max 27.35
_cell_measurement_theta_min 2.18
_cell_volume 3631.4(6)
_computing_cell_refinement SMART
_computing_data_collection 'SMART (Bruker, 2000)'
_computing_data_reduction 'SAINT (Bruker, 2000)'
_computing_molecular_graphics SHELXTL
_computing_publication_material SHELXTL
_computing_structure_refinement 'SHELXL-2013 (Sheldrick, 2013)'
_computing_structure_solution 'SHELXTL (Bruker, 2000)'
_diffrn_ambient_temperature 153(2)
_diffrn_measured_fraction_theta_full 0.995
_diffrn_measured_fraction_theta_max 0.996
_diffrn_measurement_device_type 'Bruker Smart Apex Duo CCD '
_diffrn_measurement_method 'phi and omega scans'
_diffrn_radiation_monochromator graphite
_diffrn_radiation_source 'sealed tube'
_diffrn_radiation_type MoK\a
_diffrn_radiation_wavelength 0.71073
_diffrn_reflns_av_R_equivalents 0.0167
_diffrn_reflns_av_unetI/netI 0.0685
_diffrn_reflns_Laue_measured_fraction_full 0.995
_diffrn_reflns_Laue_measured_fraction_max 0.996
_diffrn_reflns_limit_h_max 22
_diffrn_reflns_limit_h_min -22
_diffrn_reflns_limit_k_max 13
_diffrn_reflns_limit_k_min -13
_diffrn_reflns_limit_l_max 25
_diffrn_reflns_limit_l_min -15
_diffrn_reflns_number 30097
_diffrn_reflns_point_group_measured_fraction_full 0.995
_diffrn_reflns_point_group_measured_fraction_max 0.996
_diffrn_reflns_theta_full 25.242
_diffrn_reflns_theta_max 26.999
_diffrn_reflns_theta_min 1.192
_exptl_absorpt_coefficient_mu 2.687
_exptl_absorpt_correction_T_max 0.59
_exptl_absorpt_correction_T_min 0.52
_exptl_absorpt_correction_type multi-scan
_exptl_absorpt_process_details 'SADABS; Bruker, 2013'
_exptl_crystal_colour green
_exptl_crystal_density_diffrn 1.960
_exptl_crystal_description block
_exptl_crystal_F_000 2108
_exptl_crystal_size_max 0.280
_exptl_crystal_size_mid 0.240
_exptl_crystal_size_min 0.220
_refine_diff_density_max 1.242
_refine_diff_density_min -0.914
_refine_diff_density_rms 0.203
_refine_ls_extinction_method none
_refine_ls_goodness_of_fit_ref 1.076
_refine_ls_hydrogen_treatment constr
_refine_ls_matrix_type full
_refine_ls_number_parameters 534
_refine_ls_number_reflns 7911
_refine_ls_number_restraints 1
_refine_ls_restrained_S_all 1.076
_refine_ls_R_factor_all 0.0646
_refine_ls_R_factor_gt 0.0602
_refine_ls_shift/su_max 0.000
_refine_ls_shift/su_mean 0.000
_refine_ls_structure_factor_coef Fsqd
_refine_ls_weighting_details
;
 w=1/[\s^2^(Fo^2^)+(0.0800P)^2^+1.8800P]
 where P=(Fo^2^+2Fc^2^)/3
;
_refine_ls_weighting_scheme calc
_refine_ls_wR_factor_gt 0.1500
_refine_ls_wR_factor_ref 0.1512
_reflns_Friedel_coverage 0.000
_reflns_number_gt 6135
_reflns_number_total 7911
_reflns_threshold_expression 'I > 2\s(I)'
_cod_data_source_file c4nj02162b2.cif
_cod_data_source_block 1
_cod_depositor_comments 'Adding full bibliography for 7054676--7054678.cif.'
_cod_database_code 7054676
_shelx_space_group_comment
;
The symmetry employed for this shelxl refinement is uniquely defined
by the following loop, which should always be used as a source of
symmetry information in preference to the above space-group names.
They are only intended as comments.
;
_shelx_estimated_absorpt_t_min 0.520
_shelx_estimated_absorpt_t_max 0.589
_shelxl_version_number 2013-2

loop_
_space_group_symop_operation_xyz
'x, y, z'
'-x, y+1/2, -z+1/2'
'-x, -y, -z'
'x, -y-1/2, z-1/2'

loop_
_atom_site_label
_atom_site_type_symbol
_atom_site_fract_x
_atom_site_fract_y
_atom_site_fract_z
_atom_site_U_iso_or_equiv
_atom_site_adp_type
_atom_site_occupancy
_atom_site_site_symmetry_order
_atom_site_calc_flag
_atom_site_refinement_flags_posn
_atom_site_refinement_flags_adp
C1 C 0.3607(4) 0.2358(5) 0.2951(3) 0.0374(13) Uani 1 1 d . .
C2 C 0.2953(4) 0.1997(5) 0.3133(3) 0.0406(13) Uani 1 1 d . .
C3 C 0.2941(4) 0.2014(5) 0.3833(3) 0.0402(13) Uani 1 1 d . .
H3 H 0.2484 0.1761 0.3949 0.048 Uiso 1 1 calc R U
C4 C 0.3598(4) 0.2401(5) 0.4355(3) 0.0452(15) Uani 1 1 d . .
H4 H 0.3591 0.2426 0.4829 0.054 Uiso 1 1 calc R U
C5 C 0.4251(4) 0.2743(5) 0.4185(3) 0.0392(13) Uani 1 1 d . .
H5 H 0.4697 0.3017 0.4545 0.047 Uiso 1 1 calc R U
C6 C 0.4288(3) 0.2704(5) 0.3488(3) 0.0312(11) Uani 1 1 d . .
C7 C 0.5041(3) 0.2947(5) 0.3385(3) 0.0358(12) Uani 1 1 d . .
H7 H 0.5467 0.3025 0.3798 0.043 Uiso 1 1 calc R U
C8 C 0.6042(4) 0.3181(5) 0.2854(4) 0.0429(14) Uani 1 1 d . .
H8A H 0.6222 0.2391 0.2689 0.051 Uiso 1 1 calc R U
H8B H 0.6347 0.3305 0.3350 0.051 Uiso 1 1 calc R U
C9 C 0.6198(3) 0.4271(5) 0.2418(3) 0.0391(13) Uani 1 1 d . .
H9A H 0.5947 0.5033 0.2538 0.047 Uiso 1 1 calc R U
H9B H 0.6769 0.4425 0.2550 0.047 Uiso 1 1 calc R U
C10 C 0.5906(4) 0.4073(6) 0.1637(4) 0.0540(17) Uani 1 1 d . .
H10A H 0.6080 0.3242 0.1519 0.065 Uiso 1 1 calc R U
H10B H 0.6133 0.4721 0.1398 0.065 Uiso 1 1 calc R U
C11 C 0.4727(4) 0.4877(5) 0.0868(3) 0.0454(15) Uani 1 1 d . .
H11 H 0.5095 0.5287 0.0682 0.054 Uiso 1 1 calc R U
C12 C 0.3930(4) 0.5187(6) 0.0530(3) 0.0505(16) Uani 1 1 d . .
C13 C 0.3748(4) 0.6158(6) 0.0064(3) 0.0508(16) Uani 1 1 d . .
H13 H 0.4162 0.6595 -0.0045 0.061 Uiso 1 1 calc R U
C14 C 0.2991(5) 0.6527(7) -0.0254(4) 0.063(2) Uani 1 1 d . .
H14 H 0.2896 0.7205 -0.0578 0.076 Uiso 1 1 calc R U
C15 C 0.2362(4) 0.5934(6) -0.0113(3) 0.0486(15) Uani 1 1 d . .
H15 H 0.1838 0.6196 -0.0328 0.058 Uiso 1 1 calc R U
C16 C 0.2536(4) 0.4923(5) 0.0364(3) 0.0436(14) Uani 1 1 d . .
C17 C 0.3274(4) 0.4511(6) 0.0682(3) 0.0492(16) Uani 1 1 d . .
C18 C 0.1701(4) 0.1011(6) 0.2742(3) 0.0458(14) Uani 1 1 d . .
H18A H 0.1884 0.0197 0.2956 0.069 Uiso 1 1 calc R U
H18B H 0.1274 0.0881 0.2311 0.069 Uiso 1 1 calc R U
H18C H 0.1514 0.1519 0.3070 0.069 Uiso 1 1 calc R U
C19 C 0.1179(4) 0.4497(7) 0.0166(4) 0.0560(18) Uani 1 1 d . .
H19A H 0.1021 0.5341 0.0264 0.084 Uiso 1 1 calc R U
H19B H 0.0838 0.3875 0.0291 0.084 Uiso 1 1 calc R U
H19C H 0.1135 0.4425 -0.0335 0.084 Uiso 1 1 calc R U
C20 C 0.0998(5) 0.1177(8) -0.0941(4) 0.068(2) Uani 1 1 d . .
C21 C 0.1288(5) 0.0995(7) -0.0124(4) 0.065(2) Uani 1 1 d . .
C22 C 0.1110(4) -0.0103(6) 0.0148(3) 0.0481(16) Uani 1 1 d . .
H22 H 0.0772 -0.0689 -0.0153 0.058 Uiso 1 1 calc R U
C23 C 0.1415(3) -0.0384(5) 0.0865(3) 0.0370(13) Uani 1 1 d . .
C24 C 0.1297(4) -0.1695(6) 0.1108(4) 0.0463(15) Uani 1 1 d . .
C25 C -0.0043(5) 0.3185(7) 0.1621(4) 0.0590(17) Uani 1 1 d . U
C26 C 0.0806(3) 0.3481(6) 0.1716(3) 0.0433(14) Uani 1 1 d . .
C27 C 0.1128(4) 0.4448(7) 0.2147(3) 0.0484(16) Uani 1 1 d . .
H27 H 0.0806 0.4927 0.2355 0.058 Uiso 1 1 calc R U
C28 C 0.1930(3) 0.4762(6) 0.2294(3) 0.0394(13) Uani 1 1 d . .
C29 C 0.2243(4) 0.5830(7) 0.2834(4) 0.0615(19) Uani 1 1 d . .
Dy1 Dy 0.24175(2) 0.23436(3) 0.13691(2) 0.03904(12) Uani 1 1 d . .
F1 F 0.1597(3) 0.0993(4) -0.1193(2) 0.0693(12) Uani 1 1 d . .
F2 F 0.0767(3) 0.2328(4) -0.1096(2) 0.0700(13) Uani 1 1 d . .
F3 F 0.0435(3) 0.0386(4) -0.1242(2) 0.0713(13) Uani 1 1 d . .
F4 F 0.1904(3) -0.2400(4) 0.1127(3) 0.0662(12) Uani 1 1 d . .
F5 F 0.0680(3) -0.2290(4) 0.0663(2) 0.0622(11) Uani 1 1 d . .
F6 F 0.1174(2) -0.1700(3) 0.17334(19) 0.0542(10) Uani 1 1 d . .
F7 F -0.0436(3) 0.2871(4) 0.0962(2) 0.0682(12) Uani 1 1 d . .
F8 F -0.0441(2) 0.4098(4) 0.1785(2) 0.0659(11) Uani 1 1 d . U
F9 F -0.0121(3) 0.2194(4) 0.2004(3) 0.0720(13) Uani 1 1 d . .
F10 F 0.2786(2) 0.5383(4) 0.3388(2) 0.0658(12) Uani 1 1 d . .
F11 F 0.1720(2) 0.6410(4) 0.3044(2) 0.0599(10) Uani 1 1 d . .
F12 F 0.2619(3) 0.6658(4) 0.2580(3) 0.0739(13) Uani 1 1 d . .
N1 N 0.5207(3) 0.3071(4) 0.2806(3) 0.0363(11) Uani 1 1 d . .
N2 N 0.5025(3) 0.4144(6) 0.1376(3) 0.0550(14) Uani 1 1 d . .
N3 N 0.4774(3) 0.1406(5) 0.1583(3) 0.0520(14) Uani 1 1 d . .
N4 N 0.5119(4) 0.1350(5) 0.1152(3) 0.0493(13) Uani 1 1 d . .
N5 N 0.5438(4) 0.1293(7) 0.0712(3) 0.0671(17) Uani 1 1 d . .
Ni1 Ni 0.43808(5) 0.32209(7) 0.18891(4) 0.0413(2) Uani 1 1 d . .
O1 O 0.2337(2) 0.1650(4) 0.2579(2) 0.0400(9) Uani 1 1 d . .
O2 O 0.3571(3) 0.2326(3) 0.2273(2) 0.0393(10) Uani 1 1 d . .
O3 O 0.3380(3) 0.3499(4) 0.1079(2) 0.0465(11) Uani 1 1 d . .
O4 O 0.1945(3) 0.4284(4) 0.0554(2) 0.0534(12) Uani 1 1 d . .
O5 O 0.1720(3) 0.1859(4) 0.0190(2) 0.0494(12) Uani 1 1 d . .
O6 O 0.1835(2) 0.0308(4) 0.13246(19) 0.0388(9) Uani 1 1 d . .
O7 O 0.1149(3) 0.2731(4) 0.1408(2) 0.0461(11) Uani 1 1 d . .
O8 O 0.2435(2) 0.4221(4) 0.2082(2) 0.0378(9) Uani 1 1 d . .
O1W O 0.4049(2) 0.4974(3) 0.22488(18) 0.0376(9) Uani 1 1 d . .
H1X H 0.3578 0.4902 0.2257 0.045 Uiso 1 1 d R U
H1Y H 0.4422 0.5260 0.2555 0.045 Uiso 1 1 d R U
O2W O 0.3227(3) 0.0848(4) 0.1032(2) 0.0549(12) Uani 1 1 d . .
H2X H 0.3731 0.0797 0.1396 0.066 Uiso 1 1 d R U
H2Y H 0.3314 0.1109 0.0588 0.066 Uiso 1 1 d R U
O3W O 0.3304(3) 0.9687(6) 0.9868(3) 0.092(2) Uani 1 1 d . .
H3X H 0.3697 0.9197 0.9965 0.110 Uiso 1 1 d R U
H3Y H 0.3352 1.0231 0.9572 0.110 Uiso 1 1 d R U

loop_
_atom_site_aniso_label
_atom_site_aniso_U_11
_atom_site_aniso_U_22
_atom_site_aniso_U_33
_atom_site_aniso_U_23
_atom_site_aniso_U_13
_atom_site_aniso_U_12
C1 0.050(3) 0.029(3) 0.029(3) 0.001(2) 0.005(3) 0.006(2)
C2 0.051(4) 0.026(3) 0.041(3) 0.002(2) 0.007(3) -0.001(2)
C3 0.052(4) 0.039(3) 0.037(3) 0.015(3) 0.023(3) 0.010(3)
C4 0.067(4) 0.043(3) 0.032(3) 0.005(2) 0.025(3) 0.017(3)
C5 0.050(3) 0.042(3) 0.026(3) 0.006(2) 0.013(3) 0.016(2)
C6 0.033(3) 0.033(3) 0.032(3) 0.008(2) 0.017(2) 0.012(2)
C7 0.043(3) 0.028(3) 0.041(3) 0.006(2) 0.021(3) 0.009(2)
C8 0.047(3) 0.030(3) 0.060(4) 0.004(3) 0.029(3) 0.010(2)
C9 0.046(3) 0.031(3) 0.047(3) 0.003(2) 0.025(3) -0.002(2)
C10 0.068(5) 0.038(3) 0.057(4) -0.004(3) 0.020(4) -0.016(3)
C11 0.070(4) 0.033(3) 0.038(3) -0.010(3) 0.025(3) -0.020(3)
C12 0.058(4) 0.044(3) 0.040(4) -0.007(3) -0.001(3) -0.022(3)
C13 0.074(5) 0.043(3) 0.036(3) 0.002(3) 0.017(3) -0.017(3)
C14 0.107(6) 0.041(4) 0.035(4) 0.004(3) 0.010(4) -0.022(4)
C15 0.066(4) 0.043(4) 0.037(3) -0.001(3) 0.015(3) -0.007(3)
C16 0.049(4) 0.037(3) 0.048(4) -0.012(3) 0.019(3) -0.013(3)
C17 0.064(4) 0.044(4) 0.040(4) -0.010(3) 0.015(3) -0.017(3)
C18 0.058(4) 0.044(3) 0.046(4) -0.004(3) 0.032(3) -0.009(3)
C19 0.075(5) 0.054(4) 0.044(4) 0.002(3) 0.025(4) -0.014(3)
C20 0.083(6) 0.059(5) 0.058(5) -0.012(4) 0.015(4) -0.029(4)
C21 0.078(5) 0.060(5) 0.061(5) -0.014(4) 0.024(4) -0.025(4)
C22 0.064(4) 0.055(4) 0.030(3) -0.018(3) 0.021(3) -0.025(3)
C23 0.040(3) 0.042(3) 0.039(3) -0.008(2) 0.027(3) -0.018(2)
C24 0.051(4) 0.041(3) 0.057(4) -0.006(3) 0.031(3) -0.019(3)
C25 0.078(5) 0.049(4) 0.045(4) 0.001(3) 0.009(3) -0.019(3)
C26 0.043(3) 0.059(4) 0.024(3) 0.010(3) 0.004(2) -0.006(3)
C27 0.052(4) 0.066(4) 0.025(3) 0.010(3) 0.009(3) -0.012(3)
C28 0.048(3) 0.040(3) 0.029(3) 0.007(2) 0.009(3) -0.007(3)
C29 0.062(5) 0.062(5) 0.064(5) -0.010(4) 0.023(4) -0.011(4)
Dy1 0.0586(2) 0.03751(17) 0.02313(16) -0.00335(10) 0.01529(13) -0.01985(12)
F1 0.079(3) 0.084(3) 0.048(2) -0.010(2) 0.022(2) -0.017(2)
F2 0.099(4) 0.065(3) 0.035(2) 0.0102(19) 0.000(2) -0.013(2)
F3 0.089(3) 0.080(3) 0.035(2) -0.011(2) 0.002(2) -0.041(2)
F4 0.076(3) 0.050(2) 0.080(3) 0.002(2) 0.036(3) 0.014(2)
F5 0.074(3) 0.062(3) 0.058(3) -0.016(2) 0.031(2) -0.031(2)
F6 0.076(3) 0.051(2) 0.046(2) 0.0018(17) 0.0340(19) -0.0274(18)
F7 0.061(3) 0.078(3) 0.052(3) -0.010(2) -0.005(2) -0.019(2)
F8 0.049(2) 0.077(3) 0.067(3) -0.019(2) 0.010(2) -0.0103(19)
F9 0.053(3) 0.089(3) 0.073(3) 0.019(3) 0.016(2) -0.016(2)
F10 0.073(3) 0.068(3) 0.047(2) -0.018(2) 0.002(2) 0.018(2)
F11 0.061(2) 0.055(2) 0.073(3) -0.020(2) 0.033(2) -0.0063(18)
F12 0.086(3) 0.057(3) 0.093(3) -0.022(2) 0.048(3) -0.032(2)
N1 0.056(3) 0.0108(18) 0.054(3) 0.0072(19) 0.034(2) 0.0047(18)
N2 0.063(4) 0.071(4) 0.035(3) -0.007(3) 0.019(3) -0.013(3)
N3 0.070(4) 0.040(3) 0.055(3) -0.023(3) 0.034(3) -0.019(3)
N4 0.075(4) 0.044(3) 0.033(3) 0.000(2) 0.023(3) -0.006(3)
N5 0.083(5) 0.078(5) 0.052(4) -0.011(3) 0.038(3) -0.010(3)
Ni1 0.0624(5) 0.0251(4) 0.0376(4) -0.0060(3) 0.0162(4) -0.0144(3)
O1 0.046(2) 0.045(2) 0.031(2) 0.0036(17) 0.0145(18) -0.0133(17)
O2 0.061(3) 0.029(2) 0.030(2) 0.0009(15) 0.0164(19) -0.0132(16)
O3 0.073(3) 0.040(2) 0.027(2) -0.0009(17) 0.015(2) -0.030(2)
O4 0.080(3) 0.052(3) 0.025(2) 0.0011(19) 0.009(2) -0.025(2)
O5 0.073(3) 0.053(3) 0.025(2) -0.0022(18) 0.019(2) -0.035(2)
O6 0.046(2) 0.048(2) 0.0253(19) -0.0052(17) 0.0153(17) -0.0124(17)
O7 0.060(3) 0.049(3) 0.026(2) -0.0001(18) 0.008(2) -0.012(2)
O8 0.044(2) 0.040(2) 0.031(2) 0.0039(17) 0.0137(18) -0.0062(17)
O1W 0.058(2) 0.0270(18) 0.0239(19) -0.0033(15) 0.0058(18) -0.0068(16)
O2W 0.060(3) 0.055(3) 0.047(3) -0.016(2) 0.011(2) -0.018(2)
O3W 0.078(4) 0.093(4) 0.078(4) 0.007(3) -0.020(3) -0.020(3)

loop_
_atom_type_symbol
_atom_type_description
_atom_type_scat_dispersion_real
_atom_type_scat_dispersion_imag
_atom_type_scat_source
C C 0.0033 0.0016 'International Tables Vol C Tables 4.2.6.8 and 6.1.1.4'
H H 0.0000 0.0000 'International Tables Vol C Tables 4.2.6.8 and 6.1.1.4'
N N 0.0061 0.0033 'International Tables Vol C Tables 4.2.6.8 and 6.1.1.4'
O O 0.0106 0.0060 'International Tables Vol C Tables 4.2.6.8 and 6.1.1.4'
F F 0.0171 0.0103 'International Tables Vol C Tables 4.2.6.8 and 6.1.1.4'
Ni Ni 0.3393 1.1124 'International Tables Vol C Tables 4.2.6.8 and 6.1.1.4'
Dy Dy -0.1892 4.4098 'International Tables Vol C Tables 4.2.6.8 and 6.1.1.4'

loop_
_geom_angle_atom_site_label_1
_geom_angle_atom_site_label_2
_geom_angle_atom_site_label_3
_geom_angle
O2 C1 C2 117.7(5)
O2 C1 C6 123.5(6)
C2 C1 C6 118.8(6)
O1 C2 C1 114.1(5)
O1 C2 C3 124.7(6)
C1 C2 C3 121.2(6)
C4 C3 C2 119.8(6)
C4 C3 H3 120.1
C2 C3 H3 120.1
C5 C4 C3 119.7(6)
C5 C4 H4 120.2
C3 C4 H4 120.2
C4 C5 C6 121.9(6)
C4 C5 H5 119.1
C6 C5 H5 119.1
C5 C6 C1 118.5(5)
C5 C6 C7 116.6(5)
C1 C6 C7 124.8(5)
N1 C7 C6 128.2(6)
N1 C7 H7 115.9
C6 C7 H7 115.9
N1 C8 C9 111.8(5)
N1 C8 H8A 109.3
C9 C8 H8A 109.3
N1 C8 H8B 109.3
C9 C8 H8B 109.3
H8A C8 H8B 107.9
C10 C9 C8 114.7(5)
C10 C9 H9A 108.6
C8 C9 H9A 108.6
C10 C9 H9B 108.6
C8 C9 H9B 108.6
H9A C9 H9B 107.6
C9 C10 N2 111.2(6)
C9 C10 H10A 109.4
N2 C10 H10A 109.4
C9 C10 H10B 109.4
N2 C10 H10B 109.4
H10A C10 H10B 108.0
N2 C11 C12 130.6(6)
N2 C11 H11 114.7
C12 C11 H11 114.7
C13 C12 C11 120.3(6)
C13 C12 C17 117.6(6)
C11 C12 C17 122.1(6)
C12 C13 C14 122.6(6)
C12 C13 H13 118.7
C14 C13 H13 118.7
C13 C14 C15 121.5(6)
C13 C14 H14 119.3
C15 C14 H14 119.3
C14 C15 C16 116.8(7)
C14 C15 H15 121.6
C16 C15 H15 121.6
C17 C16 O4 114.9(6)
C17 C16 C15 123.9(6)
O4 C16 C15 121.2(6)
O3 C17 C16 119.8(6)
O3 C17 C12 122.5(6)
C16 C17 C12 117.6(6)
O1 C18 H18A 109.5
O1 C18 H18B 109.5
H18A C18 H18B 109.5
O1 C18 H18C 109.5
H18A C18 H18C 109.5
H18B C18 H18C 109.5
O4 C19 H19A 109.5
O4 C19 H19B 109.5
H19A C19 H19B 109.5
O4 C19 H19C 109.5
H19A C19 H19C 109.5
H19B C19 H19C 109.5
F2 C20 F3 110.4(7)
F2 C20 F1 106.6(7)
F3 C20 F1 109.1(7)
F2 C20 C21 110.4(7)
F3 C20 C21 111.9(6)
F1 C20 C21 108.4(7)
O5 C21 C22 127.9(7)
O5 C21 C20 113.6(6)
C22 C21 C20 118.2(6)
C21 C22 C23 121.3(6)
C21 C22 H22 119.3
C23 C22 H22 119.3
O6 C23 C22 126.5(5)
O6 C23 C24 115.0(5)
C22 C23 C24 118.2(5)
F4 C24 F6 109.3(6)
F4 C24 F5 105.1(5)
F6 C24 F5 106.7(5)
F4 C24 C23 110.5(5)
F6 C24 C23 112.3(5)
F5 C24 C23 112.7(6)
F8 C25 F9 107.0(7)
F8 C25 F7 105.3(6)
F9 C25 F7 104.6(5)
F8 C25 C26 114.5(6)
F9 C25 C26 111.2(6)
F7 C25 C26 113.4(6)
O7 C26 C27 127.6(6)
O7 C26 C25 114.6(6)
C27 C26 C25 117.7(6)
C26 C27 C28 121.9(7)
C26 C27 H27 119.1
C28 C27 H27 119.1
O8 C28 C27 127.5(6)
O8 C28 C29 115.1(5)
C27 C28 C29 117.1(6)
F11 C29 F12 107.8(6)
F11 C29 F10 108.9(6)
F12 C29 F10 103.5(6)
F11 C29 C28 115.3(6)
F12 C29 C28 110.6(6)
F10 C29 C28 110.0(6)
O2 Dy1 O3 69.00(14)
O2 Dy1 O7 129.20(15)
O3 Dy1 O7 135.49(16)
O2 Dy1 O5 149.69(16)
O3 Dy1 O5 94.74(13)
O7 Dy1 O5 80.48(16)
O2 Dy1 O2W 74.80(15)
O3 Dy1 O2W 74.33(16)
O7 Dy1 O2W 143.78(14)
O5 Dy1 O2W 76.22(17)
O2 Dy1 O6 107.50(13)
O3 Dy1 O6 144.70(15)
O7 Dy1 O6 75.27(14)
O5 Dy1 O6 70.68(13)
O2W Dy1 O6 71.05(14)
O2 Dy1 O8 72.25(13)
O3 Dy1 O8 79.95(14)
O7 Dy1 O8 71.60(14)
O5 Dy1 O8 131.78(15)
O2W Dy1 O8 143.69(14)
O6 Dy1 O8 133.91(13)
O2 Dy1 O1 62.91(13)
O3 Dy1 O1 129.41(13)
O7 Dy1 O1 72.52(14)
O5 Dy1 O1 135.30(12)
O2W Dy1 O1 106.10(15)
O6 Dy1 O1 68.41(12)
O8 Dy1 O1 71.62(12)
O2 Dy1 O4 123.04(13)
O3 Dy1 O4 63.53(16)
O7 Dy1 O4 74.80(15)
O5 Dy1 O4 64.86(14)
O2W Dy1 O4 117.93(16)
O6 Dy1 O4 129.42(13)
O8 Dy1 O4 70.21(13)
O1 Dy1 O4 135.71(14)
O2 Dy1 Ni1 34.66(10)
O3 Dy1 Ni1 34.63(10)
O7 Dy1 Ni1 148.03(10)
O5 Dy1 Ni1 123.15(10)
O2W Dy1 Ni1 67.80(10)
O6 Dy1 Ni1 129.99(10)
O8 Dy1 Ni1 76.44(9)
O1 Dy1 Ni1 97.09(9)
O4 Dy1 Ni1 95.06(10)
C7 N1 C8 116.4(5)
C7 N1 Ni1 122.1(4)
C8 N1 Ni1 121.3(4)
C11 N2 C10 117.4(6)
C11 N2 Ni1 122.7(5)
C10 N2 Ni1 119.7(4)
N4 N3 Ni1 120.9(5)
N5 N4 N3 178.0(8)
N1 Ni1 N2 97.2(2)
N1 Ni1 O3 167.48(18)
N2 Ni1 O3 91.4(2)
N1 Ni1 O2 91.98(18)
N2 Ni1 O2 170.7(2)
O3 Ni1 O2 79.33(16)
N1 Ni1 O1W 88.05(16)
N2 Ni1 O1W 89.9(2)
O3 Ni1 O1W 82.89(16)
O2 Ni1 O1W 89.30(15)
N1 Ni1 N3 88.5(2)
N2 Ni1 N3 90.8(2)
O3 Ni1 N3 100.5(2)
O2 Ni1 N3 90.60(18)
O1W Ni1 N3 176.50(19)
N1 Ni1 Dy1 131.64(13)
N2 Ni1 Dy1 131.05(17)
O3 Ni1 Dy1 39.96(11)
O2 Ni1 Dy1 39.71(12)
O1W Ni1 Dy1 88.98(11)
N3 Ni1 Dy1 93.17(14)
C2 O1 C18 116.6(5)
C2 O1 Dy1 115.6(3)
C18 O1 Dy1 127.7(3)
C1 O2 Ni1 122.2(4)
C1 O2 Dy1 124.1(4)
Ni1 O2 Dy1 105.63(17)
C17 O3 Ni1 122.1(4)
C17 O3 Dy1 126.5(4)
Ni1 O3 Dy1 105.41(16)
C19 O4 C16 118.0(5)
C19 O4 Dy1 124.6(4)
C16 O4 Dy1 114.9(4)
C21 O5 Dy1 136.8(5)
C23 O6 Dy1 136.6(4)
C26 O7 Dy1 137.7(4)
C28 O8 Dy1 133.5(4)
Ni1 O1W H1X 107.4
Ni1 O1W H1Y 109.2
H1X O1W H1Y 127.8
Dy1 O2W H2X 109.3
Dy1 O2W H2Y 109.4
H2X O2W H2Y 109.5
H3X O3W H3Y 109.5

loop_
_geom_bond_atom_site_label_1
_geom_bond_atom_site_label_2
_geom_bond_distance
C1 O2 1.334(7)
C1 C2 1.375(9)
C1 C6 1.416(8)
C2 O1 1.365(7)
C2 C3 1.401(8)
C3 C4 1.386(9)
C3 H3 0.9500
C4 C5 1.355(9)
C4 H4 0.9500
C5 C6 1.409(8)
C5 H5 0.9500
C6 C7 1.441(8)
C7 N1 1.280(7)
C7 H7 0.9500
C8 N1 1.471(7)
C8 C9 1.524(8)
C8 H8A 0.9900
C8 H8B 0.9900
C9 C10 1.507(9)
C9 H9A 0.9900
C9 H9B 0.9900
C10 N2 1.508(9)
C10 H10A 0.9900
C10 H10B 0.9900
C11 N2 1.268(8)
C11 C12 1.426(9)
C11 H11 0.9500
C12 C13 1.366(9)
C12 C17 1.479(9)
C13 C14 1.374(10)
C13 H13 0.9500
C14 C15 1.386(10)
C14 H14 0.9500
C15 C16 1.411(9)
C15 H15 0.9500
C16 C17 1.359(9)
C16 O4 1.399(7)
C17 O3 1.318(8)
C18 O1 1.440(7)
C18 H18A 0.9800
C18 H18B 0.9800
C18 H18C 0.9800
C19 O4 1.380(8)
C19 H19A 0.9800
C19 H19B 0.9800
C19 H19C 0.9800
C20 F2 1.303(9)
C20 F3 1.316(8)
C20 F1 1.321(10)
C20 C21 1.571(11)
C21 O5 1.247(8)
C21 C22 1.367(10)
C22 C23 1.406(8)
C22 H22 0.9500
C23 O6 1.244(6)
C23 C24 1.513(8)
C24 F4 1.309(8)
C24 F6 1.328(7)
C24 F5 1.356(7)
C25 F8 1.302(9)
C25 F9 1.335(8)
C25 F7 1.339(8)
C25 C26 1.506(10)
C26 O7 1.268(8)
C26 C27 1.358(9)
C27 C28 1.415(8)
C27 H27 0.9500
C28 O8 1.243(7)
C28 C29 1.555(9)
C29 F11 1.287(8)
C29 F12 1.296(8)
C29 F10 1.329(9)
Dy1 O2 2.310(4)
Dy1 O3 2.320(4)
Dy1 O7 2.326(5)
Dy1 O5 2.376(4)
Dy1 O2W 2.377(5)
Dy1 O6 2.397(4)
Dy1 O8 2.450(4)
Dy1 O1 2.566(4)
Dy1 O4 2.615(4)
Dy1 Ni1 3.4823(9)
N1 Ni1 1.994(5)
N2 Ni1 2.004(6)
N3 N4 1.195(7)
N3 Ni1 2.204(5)
N4 N5 1.177(8)
Ni1 O3 2.053(4)
Ni1 O2 2.056(4)
Ni1 O1W 2.146(4)
O1W H1X 0.8500
O1W H1Y 0.8201
O2W H2X 0.9800
O2W H2Y 0.9801
O3W H3X 0.8499
O3W H3Y 0.8499

loop_
_geom_torsion_atom_site_label_1
_geom_torsion_atom_site_label_2
_geom_torsion_atom_site_label_3
_geom_torsion_atom_site_label_4
_geom_torsion
O2 C1 C2 O1 -0.2(7)
C6 C1 C2 O1 -178.3(4)
O2 C1 C2 C3 -179.5(5)
C6 C1 C2 C3 2.5(8)
O1 C2 C3 C4 -179.1(5)
C1 C2 C3 C4 0.0(9)
C2 C3 C4 C5 -1.0(8)
C3 C4 C5 C6 -0.8(8)
C4 C5 C6 C1 3.3(8)
C4 C5 C6 C7 -172.9(5)
O2 C1 C6 C5 178.0(5)
C2 C1 C6 C5 -4.1(8)
O2 C1 C6 C7 -6.1(8)
C2 C1 C6 C7 171.8(5)
C5 C6 C7 N1 -173.4(5)
C1 C6 C7 N1 10.6(9)
N1 C8 C9 C10 -71.0(7)
C8 C9 C10 N2 72.1(7)
N2 C11 C12 C13 169.3(7)
N2 C11 C12 C17 -8.7(11)
C11 C12 C13 C14 -177.3(6)
C17 C12 C13 C14 0.9(10)
C12 C13 C14 C15 0.5(11)
C13 C14 C15 C16 -0.9(10)
C14 C15 C16 C17 -0.2(9)
C14 C15 C16 O4 178.3(6)
O4 C16 C17 O3 6.6(8)
C15 C16 C17 O3 -174.7(6)
O4 C16 C17 C12 -177.0(5)
C15 C16 C17 C12 1.6(9)
C13 C12 C17 O3 174.3(6)
C11 C12 C17 O3 -7.5(10)
C13 C12 C17 C16 -1.9(9)
C11 C12 C17 C16 176.3(6)
F2 C20 C21 O5 -44.8(10)
F3 C20 C21 O5 -168.1(7)
F1 C20 C21 O5 71.6(9)
F2 C20 C21 C22 141.0(8)
F3 C20 C21 C22 17.7(11)
F1 C20 C21 C22 -102.6(8)
O5 C21 C22 C23 0.3(13)
C20 C21 C22 C23 173.6(7)
C21 C22 C23 O6 3.1(11)
C21 C22 C23 C24 -170.4(7)
O6 C23 C24 F4 -80.1(7)
C22 C23 C24 F4 94.2(7)
O6 C23 C24 F6 42.2(7)
C22 C23 C24 F6 -143.5(6)
O6 C23 C24 F5 162.8(5)
C22 C23 C24 F5 -22.9(8)
F8 C25 C26 O7 -164.1(6)
F9 C25 C26 O7 74.5(8)
F7 C25 C26 O7 -43.1(8)
F8 C25 C26 C27 19.9(9)
F9 C25 C26 C27 -101.5(7)
F7 C25 C26 C27 140.8(6)
O7 C26 C27 C28 1.7(10)
C25 C26 C27 C28 177.1(6)
C26 C27 C28 O8 -1.9(10)
C26 C27 C28 C29 -176.0(6)
O8 C28 C29 F11 178.6(6)
C27 C28 C29 F11 -6.5(9)
O8 C28 C29 F12 56.0(8)
C27 C28 C29 F12 -129.1(6)
O8 C28 C29 F10 -57.8(8)
C27 C28 C29 F10 117.1(6)
C6 C7 N1 C8 -173.6(5)
C6 C7 N1 Ni1 10.3(8)
C9 C8 N1 C7 -132.0(5)
C9 C8 N1 Ni1 44.2(6)
C12 C11 N2 C10 -176.9(6)
C12 C11 N2 Ni1 -2.7(10)
C9 C10 N2 C11 128.2(6)
C9 C10 N2 Ni1 -46.2(7)
C1 C2 O1 C18 166.9(5)
C3 C2 O1 C18 -13.9(8)
C1 C2 O1 Dy1 -16.7(6)
C3 C2 O1 Dy1 162.5(4)
C2 C1 O2 Ni1 164.9(4)
C6 C1 O2 Ni1 -17.2(7)
C2 C1 O2 Dy1 20.8(6)
C6 C1 O2 Dy1 -161.3(4)
C16 C17 O3 Ni1 -152.9(5)
C12 C17 O3 Ni1 30.9(8)
C16 C17 O3 Dy1 -4.2(8)
C12 C17 O3 Dy1 179.7(4)
C17 C16 O4 C19 -168.8(6)
C15 C16 O4 C19 12.6(8)
C17 C16 O4 Dy1 -5.9(6)
C15 C16 O4 Dy1 175.5(4)
C22 C21 O5 Dy1 -5.2(14)
C20 C21 O5 Dy1 -178.7(5)
C22 C23 O6 Dy1 -2.0(10)
C24 C23 O6 Dy1 171.8(4)
C27 C26 O7 Dy1 4.1(10)
C25 C26 O7 Dy1 -171.5(4)
C27 C28 O8 Dy1 -3.1(9)
C29 C28 O8 Dy1 171.2(4)
